data_8107320
loop_
_publ_author_name
'Jing, Pan'
'Yin, Yue-Hong'
'Zong, Hai-Tao'

_publ_section_title
;
 Crystal structure of
 (E)-N-(4-morpholinophenyl)-1-(quinoxalin-2-yl)methanimine, C19H18N4O
;
_journal_issue 6
_journal_name_full 'Zeitschrift f\"ur Kristallographie - New Crystal Structures'
_journal_page_first 1151
_journal_page_last 1153
_journal_paper_doi 10.1515/ncrs-2022-0118
_journal_volume 237
_journal_year 2022
_chemical_formula_sum 'C19 H18 N4 O'
_chemical_formula_weight 318.37
_space_group_crystal_system monoclinic
_space_group_IT_number 14
_space_group_name_Hall '-P 2ybc'
_space_group_name_H-M_alt 'P 1 21/c 1'
_atom_sites_solution_hydrogens geom
_cell_angle_alpha 90
_cell_angle_beta 96.180(2)
_cell_angle_gamma 90
_cell_formula_units_Z 8
_cell_length_a 9.7995(9)
_cell_length_b 10.0627(10)
_cell_length_c 32.490(3)
_cell_measurement_reflns_used 3308
_cell_measurement_temperature 293(2)
_cell_measurement_theta_max 20.59
_cell_measurement_theta_min 2.16
_cell_volume 3185.2(5)
_computing_cell_refinement 'Bruker SMART'
_computing_data_collection 'Bruker SMART'
_computing_data_reduction 'Bruker SAINT'
_computing_molecular_graphics 'Bruker SHELXTL'
_computing_publication_material 'Bruker SHELXTL'
_computing_structure_refinement 'SHELXL-2017/1 (Sheldrick, 2017)'
_computing_structure_solution 'Bruker SHELXTL'
_diffrn_ambient_temperature 293(2)
_diffrn_measured_fraction_theta_full 0.999
_diffrn_measured_fraction_theta_max 0.999
_diffrn_measurement_device_type 'CCD area detector'
_diffrn_measurement_method 'phi and omega scans'
_diffrn_radiation_type MoK\a
_diffrn_radiation_wavelength 0.71073
_diffrn_reflns_av_R_equivalents 0.0297
_diffrn_reflns_av_unetI/netI 0.0316
_diffrn_reflns_Laue_measured_fraction_full 0.999
_diffrn_reflns_Laue_measured_fraction_max 0.999
_diffrn_reflns_limit_h_max 11
_diffrn_reflns_limit_h_min -10
_diffrn_reflns_limit_k_max 11
_diffrn_reflns_limit_k_min -11
_diffrn_reflns_limit_l_max 36
_diffrn_reflns_limit_l_min -38
_diffrn_reflns_number 15810
_diffrn_reflns_point_group_measured_fraction_full 0.999
_diffrn_reflns_point_group_measured_fraction_max 0.999
_diffrn_reflns_theta_full 24.998
_diffrn_reflns_theta_max 24.998
_diffrn_reflns_theta_min 1.261
_exptl_absorpt_coefficient_mu 0.086
_exptl_absorpt_correction_T_max 0.994
_exptl_absorpt_correction_T_min 0.984
_exptl_absorpt_correction_type multi-scan
_exptl_absorpt_process_details sadabs
_exptl_crystal_colour red
_exptl_crystal_density_diffrn 1.328
_exptl_crystal_description rod
_exptl_crystal_F_000 1344
_exptl_crystal_size_max 0.200
_exptl_crystal_size_mid 0.080
_exptl_crystal_size_min 0.060
_refine_diff_density_max 0.225
_refine_diff_density_min -0.249
_refine_diff_density_rms 0.040
_refine_ls_extinction_coef .
_refine_ls_extinction_method none
_refine_ls_goodness_of_fit_ref 1.050
_refine_ls_hydrogen_treatment constr
_refine_ls_matrix_type full
_refine_ls_number_parameters 433
_refine_ls_number_reflns 5603
_refine_ls_number_restraints 0
_refine_ls_restrained_S_all 1.050
_refine_ls_R_factor_all 0.0835
_refine_ls_R_factor_gt 0.0502
_refine_ls_shift/su_max 0.000
_refine_ls_shift/su_mean 0.000
_refine_ls_structure_factor_coef Fsqd
_refine_ls_weighting_details 'w=1/[\s^2^(Fo^2^)+(0.0832P)^2^+0.2347P] where P=(Fo^2^+2Fc^2^)/3'
_refine_ls_weighting_scheme calc
_refine_ls_wR_factor_gt 0.1378
_refine_ls_wR_factor_ref 0.1597
_reflns_Friedel_coverage 0.000
_reflns_Friedel_fraction_full .
_reflns_Friedel_fraction_max .
_reflns_number_gt 3478
_reflns_number_total 5603
_reflns_threshold_expression 'I > 2\s(I)'
_cod_data_source_file suppl_j_ncrs-2022-0118_suppl.cif
_cod_data_source_block 1
_cod_original_sg_symbol_H-M 'P 21/c'
_cod_database_code 8107320
_shelx_space_group_comment
; 
The symmetry employed for this shelxl refinement is uniquely defined 
by the following loop, which should always be used as a source of 
symmetry information in preference to the above space-group names. 
They are only intended as comments. 
;
_shelx_estimated_absorpt_t_min 0.983
_shelx_estimated_absorpt_t_max 0.995

loop_
_space_group_symop_operation_xyz
'x, y, z'
'-x, y+1/2, -z+1/2'
'-x, -y, -z'
'x, -y-1/2, z-1/2'

loop_
_atom_site_label
_atom_site_type_symbol
_atom_site_fract_x
_atom_site_fract_y
_atom_site_fract_z
_atom_site_U_iso_or_equiv
_atom_site_adp_type
_atom_site_occupancy
_atom_site_site_symmetry_order
_atom_site_calc_flag
_atom_site_refinement_flags_posn
_atom_site_refinement_flags_adp
_atom_site_refinement_flags_occupancy
_atom_site_disorder_assembly
_atom_site_disorder_group
N1 N -0.01266(17) 0.16713(18) 0.01612(5) 0.0519(4) Uani 1 1 d . . . . .
N2 N -0.26081(18) 0.0363(2) 0.02704(5) 0.0621(5) Uani 1 1 d . . . . .
N3 N 0.06024(18) 0.06130(18) 0.11954(5) 0.0572(5) Uani 1 1 d . . . . .
N4 N 0.43326(18) 0.0754(2) 0.26381(5) 0.0603(5) Uani 1 1 d . . . . .
N5 N -0.10473(18) 0.15735(19) 0.23576(5) 0.0577(5) Uani 1 1 d . . . . .
N6 N -0.2164(2) -0.0997(2) 0.22278(6) 0.0747(6) Uani 1 1 d . . . . .
N7 N 0.00561(18) 0.01724(19) 0.33272(5) 0.0606(5) Uani 1 1 d . . . . .
N8 N 0.30538(17) 0.09231(17) 0.48890(5) 0.0516(5) Uani 1 1 d . . . . .
C1 C -0.1186(2) 0.1617(2) -0.01509(6) 0.0477(5) Uani 1 1 d . . . . .
C2 C -0.1038(2) 0.2233(2) -0.05319(6) 0.0580(6) Uani 1 1 d . . . . .
H2B H -0.021952 0.265850 -0.057162 0.070 Uiso 1 1 calc R U . . .
C3 C -0.2083(3) 0.2211(2) -0.08421(7) 0.0647(6) Uani 1 1 d . . . . .
H3B H -0.197987 0.262200 -0.109318 0.078 Uiso 1 1 calc R U . . .
C4 C -0.3315(3) 0.1569(3) -0.07845(7) 0.0685(7) Uani 1 1 d . . . . .
H4A H -0.402528 0.155997 -0.099868 0.082 Uiso 1 1 calc R U . . .
C5 C -0.3489(2) 0.0962(2) -0.04215(7) 0.0623(6) Uani 1 1 d . . . . .
H5B H -0.431250 0.053566 -0.038863 0.075 Uiso 1 1 calc R U . . .
C6 C -0.2428(2) 0.0976(2) -0.00954(6) 0.0507(5) Uani 1 1 d . . . . .
C7 C -0.1569(2) 0.0412(2) 0.05583(6) 0.0578(6) Uani 1 1 d . . . . .
H7B H -0.165234 -0.001131 0.080876 0.069 Uiso 1 1 calc R U . . .
C8 C -0.0326(2) 0.1076(2) 0.05087(6) 0.0487(5) Uani 1 1 d . . . . .
C9 C 0.0773(2) 0.1138(2) 0.08499(6) 0.0540(6) Uani 1 1 d . . . . .
H9A H 0.159542 0.156065 0.081369 0.065 Uiso 1 1 calc R U . . .
C10 C 0.1596(2) 0.0686(2) 0.15389(6) 0.0530(5) Uani 1 1 d . . . . .
C11 C 0.1426(2) -0.0128(2) 0.18675(6) 0.0600(6) Uani 1 1 d . . . . .
H11A H 0.068253 -0.070700 0.184705 0.072 Uiso 1 1 calc R U . . .
C12 C 0.2307(2) -0.0124(2) 0.22253(7) 0.0623(6) Uani 1 1 d . . . . .
H12A H 0.215557 -0.070427 0.243845 0.075 Uiso 1 1 calc R U . . .
C13 C 0.3425(2) 0.0736(2) 0.22740(6) 0.0526(6) Uani 1 1 d . . . . .
C14 C 0.3602(3) 0.1557(3) 0.19380(7) 0.0767(8) Uani 1 1 d . . . . .
H14A H 0.434069 0.214166 0.195751 0.092 Uiso 1 1 calc R U . . .
C15 C 0.2728(3) 0.1532(3) 0.15821(7) 0.0759(8) Uani 1 1 d . . . . .
H15A H 0.289026 0.208934 0.136434 0.091 Uiso 1 1 calc R U . . .
C16 C 0.5219(3) 0.1893(3) 0.27102(7) 0.0933(10) Uani 1 1 d . . . . .
H16A H 0.466441 0.268025 0.273665 0.112 Uiso 1 1 calc R U . . .
H16B H 0.573374 0.201751 0.247429 0.112 Uiso 1 1 calc R U . . .
C17 C 0.6201(3) 0.1729(5) 0.30948(8) 0.1347(17) Uani 1 1 d . . . . .
H17A H 0.684802 0.102960 0.304868 0.162 Uiso 1 1 calc R U . . .
H17B H 0.671712 0.254671 0.314453 0.162 Uiso 1 1 calc R U . . .
C18 C 0.3799(3) 0.0340(4) 0.30091(7) 0.1097(12) Uani 1 1 d . . . . .
H18A H 0.336908 -0.052348 0.296259 0.132 Uiso 1 1 calc R U . . .
H18B H 0.309453 0.096204 0.307194 0.132 Uiso 1 1 calc R U . . .
C19 C 0.4862(3) 0.0249(3) 0.33744(8) 0.1015(10) Uani 1 1 d . . . . .
H19A H 0.441972 0.003336 0.361913 0.122 Uiso 1 1 calc R U . . .
H19B H 0.549774 -0.046177 0.332982 0.122 Uiso 1 1 calc R U . . .
C20 C -0.1880(2) 0.1267(2) 0.20050(6) 0.0530(6) Uani 1 1 d . . . . .
C21 C -0.2168(2) 0.2240(3) 0.16995(6) 0.0656(6) Uani 1 1 d . . . . .
H21A H -0.173838 0.306375 0.172757 0.079 Uiso 1 1 calc R U . . .
C22 C -0.3074(3) 0.1982(3) 0.13623(7) 0.0730(7) Uani 1 1 d . . . . .
H22A H -0.328085 0.263772 0.116354 0.088 Uiso 1 1 calc R U . . .
C23 C -0.3697(3) 0.0734(3) 0.13137(7) 0.0758(8) Uani 1 1 d . . . . .
H23A H -0.432884 0.057422 0.108441 0.091 Uiso 1 1 calc R U . . .
C24 C -0.3399(2) -0.0245(3) 0.15933(7) 0.0715(7) Uani 1 1 d . . . . .
H24A H -0.380293 -0.107774 0.155197 0.086 Uiso 1 1 calc R U . . .
C25 C -0.2476(2) -0.0002(2) 0.19463(6) 0.0592(6) Uani 1 1 d . . . . .
C26 C -0.1368(3) -0.0681(3) 0.25601(7) 0.0705(7) Uani 1 1 d . . . . .
H26A H -0.114097 -0.133559 0.275769 0.085 Uiso 1 1 calc R U . . .
C27 C -0.0832(2) 0.0616(2) 0.26345(6) 0.0548(6) Uani 1 1 d . . . . .
C28 C -0.0017(2) 0.0957(2) 0.30225(6) 0.0596(6) Uani 1 1 d . . . . .
H28A H 0.045316 0.176123 0.304569 0.072 Uiso 1 1 calc R U . . .
C29 C 0.0825(2) 0.0461(2) 0.37102(6) 0.0513(5) Uani 1 1 d . . . . .
C30 C 0.0723(2) -0.0441(2) 0.40243(6) 0.0630(6) Uani 1 1 d . . . . .
H30A H 0.015398 -0.117547 0.397397 0.076 Uiso 1 1 calc R U . . .
C31 C 0.1432(2) -0.0290(2) 0.44088(6) 0.0605(6) Uani 1 1 d . . . . .
H31A H 0.132830 -0.091945 0.461270 0.073 Uiso 1 1 calc R U . . .
C32 C 0.2305(2) 0.0786(2) 0.45002(6) 0.0460(5) Uani 1 1 d . . . . .
C33 C 0.2402(2) 0.1697(2) 0.41811(6) 0.0599(6) Uani 1 1 d . . . . .
H33A H 0.297232 0.243239 0.422931 0.072 Uiso 1 1 calc R U . . .
C34 C 0.1684(2) 0.1542(2) 0.37996(6) 0.0623(6) Uani 1 1 d . . . . .
H34A H 0.177347 0.217485 0.359561 0.075 Uiso 1 1 calc R U . . .
C35 C 0.3748(3) 0.2168(3) 0.49852(7) 0.0729(7) Uani 1 1 d . . . . .
H35A H 0.307387 0.285719 0.501534 0.088 Uiso 1 1 calc R U . . .
H35B H 0.426391 0.241711 0.475836 0.088 Uiso 1 1 calc R U . . .
C36 C 0.4703(3) 0.2073(3) 0.53752(7) 0.0824(8) Uani 1 1 d . . . . .
H36A H 0.543061 0.144912 0.533426 0.099 Uiso 1 1 calc R U . . .
H36B H 0.511951 0.293441 0.543649 0.099 Uiso 1 1 calc R U . . .
C37 C 0.2457(3) 0.0389(3) 0.52440(7) 0.0857(9) Uani 1 1 d . . . . .
H37A H 0.214751 -0.051273 0.518438 0.103 Uiso 1 1 calc R U . . .
H37B H 0.166477 0.091816 0.529513 0.103 Uiso 1 1 calc R U . . .
C38 C 0.3473(3) 0.0392(3) 0.56231(7) 0.0936(10) Uani 1 1 d . . . . .
H38A H 0.302476 0.008185 0.585719 0.112 Uiso 1 1 calc R U . . .
H38B H 0.420960 -0.022282 0.558304 0.112 Uiso 1 1 calc R U . . .
O1 O 0.55805(19) 0.1428(2) 0.34400(5) 0.0876(6) Uani 1 1 d . . . . .
O2 O 0.40323(19) 0.16572(19) 0.57136(5) 0.0803(5) Uani 1 1 d . . . . .

loop_
_atom_site_aniso_label
_atom_site_aniso_U_11
_atom_site_aniso_U_22
_atom_site_aniso_U_33
_atom_site_aniso_U_23
_atom_site_aniso_U_13
_atom_site_aniso_U_12
N1 0.0541(10) 0.0535(11) 0.0453(10) -0.0062(8) -0.0069(8) 0.0043(8)
N2 0.0603(12) 0.0688(13) 0.0551(11) -0.0004(10) -0.0038(9) -0.0018(9)
N3 0.0633(11) 0.0610(12) 0.0443(10) -0.0056(9) -0.0086(8) 0.0092(9)
N4 0.0588(11) 0.0786(14) 0.0413(10) -0.0035(9) -0.0047(8) 0.0051(10)
N5 0.0657(12) 0.0611(12) 0.0432(10) -0.0027(9) -0.0082(8) 0.0045(9)
N6 0.0943(15) 0.0645(13) 0.0573(11) 0.0032(10) -0.0280(11) -0.0053(11)
N7 0.0673(12) 0.0676(13) 0.0433(10) 0.0006(9) -0.0101(9) -0.0053(10)
N8 0.0588(11) 0.0533(11) 0.0396(9) 0.0010(8) -0.0096(8) -0.0059(8)
C1 0.0544(13) 0.0442(12) 0.0424(11) -0.0087(10) -0.0040(9) 0.0110(10)
C2 0.0634(14) 0.0607(15) 0.0483(12) -0.0037(11) -0.0017(11) 0.0027(11)
C3 0.0783(17) 0.0677(16) 0.0446(12) -0.0024(11) -0.0092(11) 0.0091(13)
C4 0.0724(17) 0.0721(17) 0.0549(14) -0.0066(13) -0.0217(12) 0.0084(13)
C5 0.0566(14) 0.0652(16) 0.0617(14) -0.0064(12) -0.0104(11) 0.0032(11)
C6 0.0536(13) 0.0499(13) 0.0466(12) -0.0083(10) -0.0038(10) 0.0075(10)
C7 0.0650(15) 0.0608(15) 0.0462(12) 0.0000(11) -0.0013(11) 0.0041(11)
C8 0.0560(13) 0.0449(12) 0.0435(11) -0.0080(10) -0.0020(10) 0.0107(10)
C9 0.0595(13) 0.0564(14) 0.0438(12) -0.0080(10) -0.0050(10) 0.0098(11)
C10 0.0549(13) 0.0602(15) 0.0425(11) -0.0043(10) -0.0015(9) 0.0078(11)
C11 0.0592(14) 0.0679(16) 0.0505(12) 0.0021(11) -0.0040(11) -0.0080(11)
C12 0.0678(15) 0.0684(16) 0.0483(12) 0.0078(11) -0.0052(11) -0.0042(12)
C13 0.0500(13) 0.0669(15) 0.0398(11) -0.0032(10) -0.0008(9) 0.0085(10)
C14 0.0740(16) 0.103(2) 0.0502(14) 0.0106(14) -0.0077(12) -0.0281(15)
C15 0.0868(18) 0.093(2) 0.0444(13) 0.0129(13) -0.0086(12) -0.0233(15)
C16 0.0756(17) 0.150(3) 0.0510(14) 0.0077(16) -0.0074(12) -0.0476(18)
C17 0.093(2) 0.251(5) 0.0550(17) 0.017(2) -0.0153(16) -0.073(3)
C18 0.131(3) 0.138(3) 0.0517(15) 0.0334(17) -0.0309(16) -0.061(2)
C19 0.132(3) 0.099(2) 0.0633(16) 0.0170(16) -0.0338(17) -0.026(2)
C20 0.0566(13) 0.0613(15) 0.0393(11) -0.0020(10) -0.0031(10) 0.0088(11)
C21 0.0800(16) 0.0638(16) 0.0499(13) 0.0022(12) -0.0067(12) 0.0061(13)
C22 0.0900(18) 0.0775(19) 0.0472(13) 0.0068(13) -0.0120(12) 0.0181(15)
C23 0.0768(17) 0.094(2) 0.0510(14) -0.0023(14) -0.0200(12) 0.0062(15)
C24 0.0759(16) 0.0778(18) 0.0552(13) -0.0041(13) -0.0189(12) -0.0023(13)
C25 0.0647(14) 0.0646(16) 0.0448(12) -0.0011(11) -0.0110(11) 0.0052(11)
C26 0.0903(18) 0.0633(16) 0.0516(13) 0.0055(12) -0.0219(12) -0.0008(14)
C27 0.0595(13) 0.0586(15) 0.0438(11) -0.0005(11) -0.0053(10) 0.0071(11)
C28 0.0631(14) 0.0630(15) 0.0491(12) -0.0027(12) -0.0105(10) 0.0009(11)
C29 0.0564(13) 0.0549(14) 0.0404(11) -0.0002(10) -0.0050(9) -0.0040(10)
C30 0.0764(16) 0.0579(15) 0.0507(12) 0.0040(11) -0.0117(11) -0.0211(12)
C31 0.0766(15) 0.0548(14) 0.0466(12) 0.0099(11) -0.0098(11) -0.0167(12)
C32 0.0503(12) 0.0469(13) 0.0388(10) -0.0006(9) -0.0035(9) -0.0001(9)
C33 0.0700(15) 0.0619(15) 0.0451(12) 0.0039(11) -0.0055(11) -0.0231(11)
C34 0.0787(16) 0.0646(16) 0.0415(12) 0.0095(11) -0.0034(11) -0.0153(12)
C35 0.0921(18) 0.0715(17) 0.0501(13) 0.0012(12) -0.0158(12) -0.0261(14)
C36 0.094(2) 0.091(2) 0.0565(15) -0.0048(14) -0.0177(14) -0.0231(16)
C37 0.109(2) 0.102(2) 0.0421(12) 0.0133(13) -0.0127(13) -0.0431(17)
C38 0.136(3) 0.087(2) 0.0492(14) 0.0133(14) -0.0268(15) -0.0314(19)
O1 0.0975(14) 0.1127(16) 0.0487(10) -0.0023(10) -0.0100(9) -0.0245(12)
O2 0.1066(14) 0.0829(13) 0.0462(9) -0.0063(9) -0.0152(9) -0.0127(10)

loop_
_atom_type_symbol
_atom_type_description
_atom_type_scat_dispersion_real
_atom_type_scat_dispersion_imag
_atom_type_scat_source
C C 0.0033 0.0016 'International Tables Vol C Tables 4.2.6.8 and 6.1.1.4'
H H 0.0000 0.0000 'International Tables Vol C Tables 4.2.6.8 and 6.1.1.4'
N N 0.0061 0.0033 'International Tables Vol C Tables 4.2.6.8 and 6.1.1.4'
O O 0.0106 0.0060 'International Tables Vol C Tables 4.2.6.8 and 6.1.1.4'

loop_
_geom_angle_atom_site_label_1
_geom_angle_atom_site_label_2
_geom_angle_atom_site_label_3
_geom_angle
_geom_angle_site_symmetry_1
_geom_angle_site_symmetry_3
C8 N1 C1 116.55(18) . .
C7 N2 C6 116.21(19) . .
C9 N3 C10 122.5(2) . .
C13 N4 C18 116.88(18) . .
C13 N4 C16 117.65(19) . .
C18 N4 C16 111.38(19) . .
C27 N5 C20 116.33(19) . .
C26 N6 C25 116.6(2) . .
C28 N7 C29 122.78(19) . .
C32 N8 C35 118.05(16) . .
C32 N8 C37 117.69(16) . .
C35 N8 C37 111.72(18) . .
N1 C1 C6 121.34(19) . .
N1 C1 C2 119.4(2) . .
C6 C1 C2 119.24(18) . .
C3 C2 C1 120.3(2) . .
C3 C2 H2B 119.8 . .
C1 C2 H2B 119.8 . .
C2 C3 C4 120.1(2) . .
C2 C3 H3B 120.0 . .
C4 C3 H3B 120.0 . .
C5 C4 C3 121.0(2) . .
C5 C4 H4A 119.5 . .
C3 C4 H4A 119.5 . .
C4 C5 C6 120.0(2) . .
C4 C5 H5B 120.0 . .
C6 C5 H5B 120.0 . .
N2 C6 C5 119.8(2) . .
N2 C6 C1 120.85(17) . .
C5 C6 C1 119.3(2) . .
N2 C7 C8 123.4(2) . .
N2 C7 H7B 118.3 . .
C8 C7 H7B 118.3 . .
N1 C8 C7 121.61(18) . .
N1 C8 C9 117.9(2) . .
C7 C8 C9 120.5(2) . .
N3 C9 C8 119.8(2) . .
N3 C9 H9A 120.1 . .
C8 C9 H9A 120.1 . .
C11 C10 C15 116.68(19) . .
C11 C10 N3 117.2(2) . .
C15 C10 N3 126.1(2) . .
C10 C11 C12 122.7(2) . .
C10 C11 H11A 118.6 . .
C12 C11 H11A 118.6 . .
C11 C12 C13 120.9(2) . .
C11 C12 H12A 119.5 . .
C13 C12 H12A 119.5 . .
C12 C13 C14 116.24(18) . .
C12 C13 N4 121.6(2) . .
C14 C13 N4 122.1(2) . .
C15 C14 C13 122.2(2) . .
C15 C14 H14A 118.9 . .
C13 C14 H14A 118.9 . .
C14 C15 C10 121.2(2) . .
C14 C15 H15A 119.4 . .
C10 C15 H15A 119.4 . .
N4 C16 C17 111.7(2) . .
N4 C16 H16A 109.3 . .
C17 C16 H16A 109.3 . .
N4 C16 H16B 109.3 . .
C17 C16 H16B 109.3 . .
H16A C16 H16B 107.9 . .
O1 C17 C16 113.9(2) . .
O1 C17 H17A 108.8 . .
C16 C17 H17A 108.8 . .
O1 C17 H17B 108.8 . .
C16 C17 H17B 108.8 . .
H17A C17 H17B 107.7 . .
N4 C18 C19 113.7(2) . .
N4 C18 H18A 108.8 . .
C19 C18 H18A 108.8 . .
N4 C18 H18B 108.8 . .
C19 C18 H18B 108.8 . .
H18A C18 H18B 107.7 . .
O1 C19 C18 111.7(2) . .
O1 C19 H19A 109.3 . .
C18 C19 H19A 109.3 . .
O1 C19 H19B 109.3 . .
C18 C19 H19B 109.3 . .
H19A C19 H19B 107.9 . .
N5 C20 C21 119.5(2) . .
N5 C20 C25 121.28(19) . .
C21 C20 C25 119.26(19) . .
C22 C21 C20 120.1(2) . .
C22 C21 H21A 119.9 . .
C20 C21 H21A 119.9 . .
C21 C22 C23 120.1(2) . .
C21 C22 H22A 119.9 . .
C23 C22 H22A 119.9 . .
C24 C23 C22 121.3(2) . .
C24 C23 H23A 119.4 . .
C22 C23 H23A 119.4 . .
C23 C24 C25 119.7(2) . .
C23 C24 H24A 120.1 . .
C25 C24 H24A 120.1 . .
N6 C25 C24 119.8(2) . .
N6 C25 C20 120.87(18) . .
C24 C25 C20 119.3(2) . .
N6 C26 C27 123.0(2) . .
N6 C26 H26A 118.5 . .
C27 C26 H26A 118.5 . .
N5 C27 C26 121.76(18) . .
N5 C27 C28 116.8(2) . .
C26 C27 C28 121.5(2) . .
N7 C28 C27 120.7(2) . .
N7 C28 H28A 119.7 . .
C27 C28 H28A 119.7 . .
C30 C29 C34 116.90(18) . .
C30 C29 N7 116.24(19) . .
C34 C29 N7 126.85(19) . .
C31 C30 C29 122.1(2) . .
C31 C30 H30A 118.9 . .
C29 C30 H30A 118.9 . .
C30 C31 C32 121.3(2) . .
C30 C31 H31A 119.3 . .
C32 C31 H31A 119.3 . .
C31 C32 C33 116.26(17) . .
C31 C32 N8 121.33(18) . .
C33 C32 N8 122.41(18) . .
C34 C33 C32 122.0(2) . .
C34 C33 H33A 119.0 . .
C32 C33 H33A 119.0 . .
C33 C34 C29 121.4(2) . .
C33 C34 H34A 119.3 . .
C29 C34 H34A 119.3 . .
N8 C35 C36 111.4(2) . .
N8 C35 H35A 109.3 . .
C36 C35 H35A 109.3 . .
N8 C35 H35B 109.3 . .
C36 C35 H35B 109.3 . .
H35A C35 H35B 108.0 . .
O2 C36 C35 112.4(2) . .
O2 C36 H36A 109.1 . .
C35 C36 H36A 109.1 . .
O2 C36 H36B 109.1 . .
C35 C36 H36B 109.1 . .
H36A C36 H36B 107.9 . .
N8 C37 C38 111.3(2) . .
N8 C37 H37A 109.4 . .
C38 C37 H37A 109.4 . .
N8 C37 H37B 109.4 . .
C38 C37 H37B 109.4 . .
H37A C37 H37B 108.0 . .
O2 C38 C37 112.6(2) . .
O2 C38 H38A 109.1 . .
C37 C38 H38A 109.1 . .
O2 C38 H38B 109.1 . .
C37 C38 H38B 109.1 . .
H38A C38 H38B 107.8 . .
C17 O1 C19 109.1(2) . .
C36 O2 C38 108.12(19) . .

loop_
_geom_bond_atom_site_label_1
_geom_bond_atom_site_label_2
_geom_bond_distance
_geom_bond_site_symmetry_2
N1 C8 1.311(2) .
N1 C1 1.372(2) .
N2 C7 1.307(2) .
N2 C6 1.367(3) .
N3 C9 1.268(3) .
N3 C10 1.402(2) .
N4 C13 1.402(2) .
N4 C18 1.427(3) .
N4 C16 1.441(3) .
N5 C27 1.319(3) .
N5 C20 1.368(2) .
N6 C26 1.301(3) .
N6 C25 1.368(3) .
N7 C28 1.262(3) .
N7 C29 1.414(2) .
N8 C32 1.398(2) .
N8 C35 1.444(3) .
N8 C37 1.451(3) .
C1 C6 1.406(3) .
C1 C2 1.406(3) .
C2 C3 1.357(3) .
C2 H2B 0.9300 .
C3 C4 1.399(3) .
C3 H3B 0.9300 .
C4 C5 1.356(3) .
C4 H4A 0.9300 .
C5 C6 1.402(3) .
C5 H5B 0.9300 .
C7 C8 1.414(3) .
C7 H7B 0.9300 .
C8 C9 1.461(3) .
C9 H9A 0.9300 .
C10 C11 1.369(3) .
C10 C15 1.393(3) .
C11 C12 1.372(3) .
C11 H11A 0.9300 .
C12 C13 1.391(3) .
C12 H12A 0.9300 .
C13 C14 1.395(3) .
C14 C15 1.363(3) .
C14 H14A 0.9300 .
C15 H15A 0.9300 .
C16 C17 1.502(3) .
C16 H16A 0.9700 .
C16 H16B 0.9700 .
C17 O1 1.366(3) .
C17 H17A 0.9700 .
C17 H17B 0.9700 .
C18 C19 1.495(3) .
C18 H18A 0.9700 .
C18 H18B 0.9700 .
C19 O1 1.384(3) .
C19 H19A 0.9700 .
C19 H19B 0.9700 .
C20 C21 1.401(3) .
C20 C25 1.408(3) .
C21 C22 1.359(3) .
C21 H21A 0.9300 .
C22 C23 1.398(4) .
C22 H22A 0.9300 .
C23 C24 1.350(3) .
C23 H23A 0.9300 .
C24 C25 1.403(3) .
C24 H24A 0.9300 .
C26 C27 1.418(3) .
C26 H26A 0.9300 .
C27 C28 1.459(3) .
C28 H28A 0.9300 .
C29 C30 1.377(3) .
C29 C34 1.387(3) .
C30 C31 1.371(3) .
C30 H30A 0.9300 .
C31 C32 1.392(3) .
C31 H31A 0.9300 .
C32 C33 1.395(3) .
C33 C34 1.367(3) .
C33 H33A 0.9300 .
C34 H34A 0.9300 .
C35 C36 1.495(3) .
C35 H35A 0.9700 .
C35 H35B 0.9700 .
C36 O2 1.404(3) .
C36 H36A 0.9700 .
C36 H36B 0.9700 .
C37 C38 1.498(3) .
C37 H37A 0.9700 .
C37 H37B 0.9700 .
C38 O2 1.405(3) .
C38 H38A 0.9700 .
C38 H38B 0.9700 .

loop_
_geom_torsion_atom_site_label_1
_geom_torsion_atom_site_label_2
_geom_torsion_atom_site_label_3
_geom_torsion_atom_site_label_4
_geom_torsion
_geom_torsion_site_symmetry_1
_geom_torsion_site_symmetry_2
_geom_torsion_site_symmetry_3
_geom_torsion_site_symmetry_4
C8 N1 C1 C6 1.2(3) . . . .
C8 N1 C1 C2 -179.89(19) . . . .
N1 C1 C2 C3 -178.84(19) . . . .
C6 C1 C2 C3 0.1(3) . . . .
C1 C2 C3 C4 -0.2(3) . . . .
C2 C3 C4 C5 -0.1(4) . . . .
C3 C4 C5 C6 0.4(4) . . . .
C7 N2 C6 C5 179.6(2) . . . .
C7 N2 C6 C1 -0.1(3) . . . .
C4 C5 C6 N2 179.9(2) . . . .
C4 C5 C6 C1 -0.4(3) . . . .
N1 C1 C6 N2 -1.2(3) . . . .
C2 C1 C6 N2 179.85(19) . . . .
N1 C1 C6 C5 179.11(18) . . . .
C2 C1 C6 C5 0.2(3) . . . .
C6 N2 C7 C8 1.4(3) . . . .
C1 N1 C8 C7 0.0(3) . . . .
C1 N1 C8 C9 -178.86(17) . . . .
N2 C7 C8 N1 -1.4(3) . . . .
N2 C7 C8 C9 177.5(2) . . . .
C10 N3 C9 C8 -177.39(18) . . . .
N1 C8 C9 N3 177.65(19) . . . .
C7 C8 C9 N3 -1.3(3) . . . .
C9 N3 C10 C11 -167.4(2) . . . .
C9 N3 C10 C15 14.2(3) . . . .
C15 C10 C11 C12 0.3(3) . . . .
N3 C10 C11 C12 -178.2(2) . . . .
C10 C11 C12 C13 0.9(4) . . . .
C11 C12 C13 C14 -1.3(3) . . . .
C11 C12 C13 N4 179.8(2) . . . .
C18 N4 C13 C12 -26.7(3) . . . .
C16 N4 C13 C12 -163.3(2) . . . .
C18 N4 C13 C14 154.5(3) . . . .
C16 N4 C13 C14 17.9(3) . . . .
C12 C13 C14 C15 0.5(4) . . . .
N4 C13 C14 C15 179.3(2) . . . .
C13 C14 C15 C10 0.8(4) . . . .
C11 C10 C15 C14 -1.1(4) . . . .
N3 C10 C15 C14 177.3(2) . . . .
C13 N4 C16 C17 -175.9(2) . . . .
C18 N4 C16 C17 45.3(3) . . . .
N4 C16 C17 O1 -53.4(4) . . . .
C13 N4 C18 C19 173.9(2) . . . .
C16 N4 C18 C19 -46.9(4) . . . .
N4 C18 C19 O1 54.4(4) . . . .
C27 N5 C20 C21 179.2(2) . . . .
C27 N5 C20 C25 0.4(3) . . . .
N5 C20 C21 C22 -175.0(2) . . . .
C25 C20 C21 C22 3.8(3) . . . .
C20 C21 C22 C23 -1.6(4) . . . .
C21 C22 C23 C24 -1.2(4) . . . .
C22 C23 C24 C25 1.8(4) . . . .
C26 N6 C25 C24 -175.9(2) . . . .
C26 N6 C25 C20 4.2(4) . . . .
C23 C24 C25 N6 -179.4(2) . . . .
C23 C24 C25 C20 0.4(4) . . . .
N5 C20 C25 N6 -4.5(3) . . . .
C21 C20 C25 N6 176.7(2) . . . .
N5 C20 C25 C24 175.6(2) . . . .
C21 C20 C25 C24 -3.2(3) . . . .
C25 N6 C26 C27 -0.2(4) . . . .
C20 N5 C27 C26 3.6(3) . . . .
C20 N5 C27 C28 -176.22(18) . . . .
N6 C26 C27 N5 -3.9(4) . . . .
N6 C26 C27 C28 175.9(2) . . . .
C29 N7 C28 C27 -179.64(19) . . . .
N5 C27 C28 N7 168.7(2) . . . .
C26 C27 C28 N7 -11.1(3) . . . .
C28 N7 C29 C30 175.1(2) . . . .
C28 N7 C29 C34 -6.0(4) . . . .
C34 C29 C30 C31 -0.1(4) . . . .
N7 C29 C30 C31 178.9(2) . . . .
C29 C30 C31 C32 -0.4(4) . . . .
C30 C31 C32 C33 0.6(3) . . . .
C30 C31 C32 N8 -178.4(2) . . . .
C35 N8 C32 C31 -169.5(2) . . . .
C37 N8 C32 C31 -30.6(3) . . . .
C35 N8 C32 C33 11.6(3) . . . .
C37 N8 C32 C33 150.5(2) . . . .
C31 C32 C33 C34 -0.2(3) . . . .
N8 C32 C33 C34 178.8(2) . . . .
C32 C33 C34 C29 -0.4(4) . . . .
C30 C29 C34 C33 0.5(4) . . . .
N7 C29 C34 C33 -178.4(2) . . . .
C32 N8 C35 C36 -169.5(2) . . . .
C37 N8 C35 C36 49.3(3) . . . .
N8 C35 C36 O2 -56.3(3) . . . .
C32 N8 C37 C38 169.9(2) . . . .
C35 N8 C37 C38 -48.8(3) . . . .
N8 C37 C38 O2 55.3(4) . . . .
C16 C17 O1 C19 59.6(4) . . . .
C18 C19 O1 C17 -58.9(4) . . . .
C35 C36 O2 C38 60.6(3) . . . .
C37 C38 O2 C36 -60.1(3) . . . .
